data_7236623
loop_
_publ_author_name
'W\;ec\/lawski, Marek K.'
'Jake\<sov\'a, Marie'
'Charyton, Martyna'
'Demitri, Nicola'
'Koszarna, Beata'
'Oppelt, Kerstin'
'Sariciftci, Serdar'
'Gryko, Daniel T.'
'G\/lowacki, Eric Daniel'

_publ_section_title
;
 Biscoumarin-containing acenes as stable organic semiconductors for
 photocatalytic oxygen reduction to hydrogen peroxide
;
_journal_issue 39
_journal_name_full 'J. Mater. Chem. A'
_journal_page_first 20780
_journal_paper_doi 10.1039/C7TA05882A
_journal_volume 5
_journal_year 2017
_chemical_formula_moiety 'C30 H8 F4 O4'
_chemical_formula_sum 'C30 H8 F4 O4'
_chemical_formula_weight 508.36
_space_group_crystal_system monoclinic
_space_group_IT_number 14
_space_group_name_Hall '-P 2ybc'
_space_group_name_H-M_alt 'P 1 21/c 1'
_atom_sites_solution_hydrogens geom
_atom_sites_solution_primary direct
_atom_sites_solution_secondary difmap
_audit_creation_method SHELXL-2014/7
_audit_update_record
;
2017-02-07 deposited with the CCDC.
2017-09-05 downloaded from the CCDC.
;
_cell_angle_alpha 90
_cell_angle_beta 92.14(3)
_cell_angle_gamma 90
_cell_formula_units_Z 4
_cell_length_a 7.334(2)
_cell_length_b 10.849(2)
_cell_length_c 24.774(5)
_cell_measurement_reflns_used 3272
_cell_measurement_temperature 298(2)
_cell_measurement_theta_max 27.420
_cell_measurement_theta_min 1.620
_cell_volume 1969.8(8)
_computing_cell_refinement XDS
_computing_data_collection 'Elettra XRD1 Data Collection SW'
_computing_data_reduction 'XDS - CCP4'
_computing_molecular_graphics 'Ortep3 for Windows'
_computing_publication_material enCIFer/publCIF
_computing_structure_refinement 'SHELXL-2014/7 (Sheldrick, 2014)'
_computing_structure_solution Sir2011
_diffrn_ambient_temperature 298(2)
_diffrn_measured_fraction_theta_full 0.985
_diffrn_measured_fraction_theta_max 0.979
_diffrn_measurement_device_type
;
'Huber 4-circles Kappa Goniometer, Pilatus 2M detector'
;
_diffrn_measurement_method 'Rotating crystal'
_diffrn_radiation_type Synchrotron
_diffrn_radiation_wavelength 0.700
_diffrn_reflns_av_R_equivalents 0.1054
_diffrn_reflns_av_unetI/netI 0.0641
_diffrn_reflns_Laue_measured_fraction_full 0.985
_diffrn_reflns_Laue_measured_fraction_max 0.979
_diffrn_reflns_limit_h_max 9
_diffrn_reflns_limit_h_min -9
_diffrn_reflns_limit_k_max 14
_diffrn_reflns_limit_k_min -14
_diffrn_reflns_limit_l_max 32
_diffrn_reflns_limit_l_min -32
_diffrn_reflns_number 29801
_diffrn_reflns_point_group_measured_fraction_full 0.985
_diffrn_reflns_point_group_measured_fraction_max 0.979
_diffrn_reflns_theta_full 24.835
_diffrn_reflns_theta_max 27.420
_diffrn_reflns_theta_min 1.620
_diffrn_source 'Elettra Synchrotron - XRD1 BL'
_diffrn_standards_decay_% 0
_diffrn_standards_interval_count 0
_diffrn_standards_number 0
_exptl_absorpt_coefficient_mu 0.133
_exptl_absorpt_correction_type none
_exptl_crystal_colour Orange
_exptl_crystal_density_diffrn 1.714
_exptl_crystal_description 'Thin rod'
_exptl_crystal_F_000 1024
_exptl_crystal_size_max 0.200
_exptl_crystal_size_mid 0.050
_exptl_crystal_size_min 0.010
_refine_diff_density_max 0.336
_refine_diff_density_min -0.329
_refine_diff_density_rms 0.115
_refine_ls_extinction_coef 0.019(2)
_refine_ls_extinction_expression Fc^*^=kFc[1+0.001xFc^2^\l^3^/sin(2\q)]^-1/4^
_refine_ls_extinction_method 'SHELXL-2014/7 (Sheldrick 2014'
_refine_ls_goodness_of_fit_ref 1.006
_refine_ls_hydrogen_treatment constr
_refine_ls_matrix_type full
_refine_ls_number_parameters 344
_refine_ls_number_reflns 4597
_refine_ls_number_restraints 0
_refine_ls_restrained_S_all 1.006
_refine_ls_R_factor_all 0.1081
_refine_ls_R_factor_gt 0.0599
_refine_ls_shift/su_max 0.000
_refine_ls_shift/su_mean 0.000
_refine_ls_structure_factor_coef Fsqd
_refine_ls_weighting_details 'w=1/[\s^2^(Fo^2^)+(0.0976P)^2^+0.0479P] where P=(Fo^2^+2Fc^2^)/3'
_refine_ls_weighting_scheme calc
_refine_ls_wR_factor_gt 0.1481
_refine_ls_wR_factor_ref 0.1835
_reflns_Friedel_coverage 0.000
_reflns_number_gt 2435
_reflns_number_total 4597
_reflns_threshold_expression 'I > 2\s(I)'
_cod_data_source_file c7ta05882a2.cif
_cod_data_source_block 9at298K
_cod_original_cell_volume 1969.8(7)
_cod_original_sg_symbol_H-M 'P 21/c'
_cod_database_code 7236623
_shelx_shelxl_version_number 2014/7
_shelx_space_group_comment
;
The symmetry employed for this shelxl refinement is uniquely defined
by the following loop, which should always be used as a source of
symmetry information in preference to the above space-group names.
They are only intended as comments.
;
_shelx_estimated_absorpt_t_min 0.974
_shelx_estimated_absorpt_t_max 0.999

loop_
_space_group_symop_operation_xyz
'x, y, z'
'-x, y+1/2, -z+1/2'
'-x, -y, -z'
'x, -y-1/2, z-1/2'

loop_
_atom_site_label
_atom_site_type_symbol
_atom_site_fract_x
_atom_site_fract_y
_atom_site_fract_z
_atom_site_U_iso_or_equiv
_atom_site_adp_type
_atom_site_occupancy
_atom_site_site_symmetry_order
_atom_site_calc_flag
_atom_site_refinement_flags_posn
_atom_site_refinement_flags_adp
C11_1 C 0.4433(2) 0.60247(16) 0.02914(7) 0.0374(4) Uani 1 1 d . .
C10_1 C 0.4559(2) 0.48761(16) 0.05625(7) 0.0368(4) Uani 1 1 d . .
C9_1 C 0.5133(2) 0.38200(16) 0.02671(7) 0.0369(4) Uani 1 1 d . .
C8_1 C 0.5284(2) 0.26839(17) 0.05118(8) 0.0451(5) Uani 1 1 d . .
C7_1 C 0.4748(3) 0.2516(2) 0.10639(9) 0.0535(5) Uani 1 1 d . .
C15_1 C 0.4697(3) 0.1330(3) 0.13035(11) 0.0739(7) Uani 1 1 d . .
H15_1 H 0.5041 0.0638 0.1111 0.089 Uiso 1 1 calc R U
C14_1 C 0.4142(4) 0.1216(3) 0.18156(14) 0.0918(10) Uani 1 1 d . .
F2_1 F 0.4048(3) 0.0078(2) 0.20301(9) 0.1351(9) Uani 1 1 d . .
C13_1 C 0.3636(4) 0.2198(4) 0.21291(12) 0.0887(10) Uani 1 1 d . .
H13_1 H 0.3288 0.2091 0.2483 0.106 Uiso 1 1 calc R U
C12_1 C 0.3671(3) 0.3326(3) 0.18954(9) 0.0720(8) Uani 1 1 d . .
F1_1 F 0.3092(2) 0.42684(18) 0.22028(5) 0.0976(6) Uani 1 1 d . .
C6_1 C 0.4196(3) 0.3564(2) 0.13619(8) 0.0528(5) Uani 1 1 d . .
C5_1 C 0.4144(2) 0.47784(19) 0.11139(7) 0.0453(5) Uani 1 1 d . .
C4_1 C 0.3675(3) 0.5877(2) 0.13822(8) 0.0614(6) Uani 1 1 d . .
H4_1 H 0.3438 0.5844 0.1748 0.074 Uiso 1 1 calc R U
C3_1 C 0.3559(3) 0.6977(2) 0.11234(9) 0.0636(6) Uani 1 1 d . .
H3_1 H 0.3248 0.7684 0.1311 0.076 Uiso 1 1 calc R U
C2_1 C 0.3905(3) 0.70458(18) 0.05789(8) 0.0480(5) Uani 1 1 d . .
O2_1 O 0.3698(2) 0.81636(13) 0.03329(7) 0.0612(4) Uani 1 1 d . .
C1_1 C 0.3958(3) 0.83438(19) -0.02071(10) 0.0558(5) Uani 1 1 d . .
O1_1 O 0.3509(2) 0.93357(15) -0.03763(8) 0.0818(6) Uani 1 1 d . .
C11_2 C -0.0563(2) 0.89705(16) 0.52845(7) 0.0373(4) Uani 1 1 d . .
C10_2 C -0.0135(2) 0.88063(16) 0.47332(7) 0.0374(4) Uani 1 1 d . .
C9_2 C 0.0441(2) 0.98619(16) 0.44403(7) 0.0367(4) Uani 1 1 d . .
C8_2 C 0.0870(2) 0.97646(19) 0.39023(7) 0.0441(5) Uani 1 1 d . .
C7_2 C 0.0799(3) 0.8578(2) 0.36339(8) 0.0498(5) Uani 1 1 d . .
C15_2 C 0.1333(3) 0.8446(3) 0.30911(9) 0.0669(7) Uani 1 1 d . .
H15_2 H 0.1701 0.9129 0.2897 0.080 Uiso 1 1 calc R U
C14_2 C 0.1301(4) 0.7321(3) 0.28613(10) 0.0798(8) Uani 1 1 d . .
F2_2 F 0.1837(3) 0.7215(2) 0.23478(6) 0.1178(7) Uani 1 1 d . .
C13_2 C 0.0764(4) 0.6270(3) 0.31195(11) 0.0803(8) Uani 1 1 d . .
H13_2 H 0.0756 0.5507 0.2948 0.096 Uiso 1 1 calc R U
C12_2 C 0.0247(3) 0.6397(2) 0.36367(10) 0.0668(7) Uani 1 1 d . .
F1_2 F -0.0285(2) 0.53511(13) 0.38815(7) 0.0883(5) Uani 1 1 d . .
C6_2 C 0.0235(3) 0.75229(19) 0.39246(8) 0.0493(5) Uani 1 1 d . .
C5_2 C -0.0295(2) 0.76386(17) 0.44833(8) 0.0443(5) Uani 1 1 d . .
C4_2 C -0.0955(3) 0.66588(18) 0.48004(10) 0.0546(5) Uani 1 1 d . .
H4_2 H -0.1115 0.5886 0.4643 0.066 Uiso 1 1 calc R U
C3_2 C -0.1361(3) 0.68145(18) 0.53260(9) 0.0562(6) Uani 1 1 d . .
H3_2 H -0.1787 0.6153 0.5524 0.067 Uiso 1 1 calc R U
C2_2 C -0.1141(3) 0.79499(18) 0.55670(8) 0.0457(5) Uani 1 1 d . .
O2_2 O -0.1538(2) 0.80381(14) 0.60990(6) 0.0571(4) Uani 1 1 d . .
C1_2 C -0.1399(3) 0.9114(2) 0.63858(8) 0.0565(6) Uani 1 1 d . .
O1_2 O -0.1739(3) 0.90229(19) 0.68547(6) 0.0918(7) Uani 1 1 d . .

loop_
_atom_site_aniso_label
_atom_site_aniso_U_11
_atom_site_aniso_U_22
_atom_site_aniso_U_33
_atom_site_aniso_U_23
_atom_site_aniso_U_13
_atom_site_aniso_U_12
C11_1 0.0352(9) 0.0383(9) 0.0391(9) -0.0081(7) 0.0064(7) 0.0021(7)
C10_1 0.0321(9) 0.0441(10) 0.0345(9) -0.0039(7) 0.0052(7) -0.0008(7)
C9_1 0.0323(9) 0.0389(9) 0.0396(9) -0.0015(7) 0.0035(7) 0.0005(7)
C8_1 0.0370(10) 0.0432(10) 0.0550(12) 0.0036(9) 0.0000(8) 0.0010(8)
C7_1 0.0403(11) 0.0623(13) 0.0574(12) 0.0186(10) -0.0039(9) -0.0028(9)
C15_1 0.0594(15) 0.0750(17) 0.0870(18) 0.0355(14) 0.0003(13) 0.0008(12)
C14_1 0.0693(18) 0.108(2) 0.098(2) 0.066(2) -0.0029(16) -0.0055(17)
F2_1 0.1263(16) 0.1332(17) 0.1464(17) 0.1019(15) 0.0132(13) 0.0013(13)
C13_1 0.0644(17) 0.140(3) 0.0620(16) 0.0468(19) -0.0009(13) -0.0181(18)
C12_1 0.0557(14) 0.114(2) 0.0460(13) 0.0199(14) 0.0008(11) -0.0182(14)
F1_1 0.1111(13) 0.1411(16) 0.0422(7) -0.0039(9) 0.0242(8) -0.0258(11)
C6_1 0.0392(11) 0.0785(15) 0.0405(11) 0.0118(10) 0.0004(8) -0.0084(10)
C5_1 0.0391(10) 0.0613(12) 0.0358(10) -0.0036(8) 0.0063(8) -0.0062(9)
C4_1 0.0642(14) 0.0807(17) 0.0402(11) -0.0175(11) 0.0158(10) -0.0035(12)
C3_1 0.0664(15) 0.0645(15) 0.0611(14) -0.0302(12) 0.0183(11) 0.0037(11)
C2_1 0.0457(11) 0.0450(11) 0.0540(12) -0.0139(9) 0.0101(9) 0.0031(9)
O2_1 0.0677(10) 0.0399(8) 0.0765(11) -0.0121(7) 0.0126(8) 0.0092(7)
C1_1 0.0502(12) 0.0403(11) 0.0768(15) -0.0006(10) 0.0011(11) 0.0029(9)
O1_1 0.0901(13) 0.0423(9) 0.1124(15) 0.0065(9) -0.0029(11) 0.0175(8)
C11_2 0.0334(9) 0.0389(9) 0.0398(9) 0.0112(7) 0.0041(7) -0.0032(7)
C10_2 0.0323(9) 0.0393(9) 0.0407(9) 0.0063(7) 0.0035(7) 0.0000(7)
C9_2 0.0322(9) 0.0430(9) 0.0353(9) 0.0086(7) 0.0043(7) 0.0000(7)
C8_2 0.0384(10) 0.0575(12) 0.0369(10) 0.0076(8) 0.0071(8) 0.0004(8)
C7_2 0.0396(11) 0.0675(13) 0.0423(11) -0.0058(9) 0.0031(8) 0.0072(9)
C15_2 0.0562(14) 0.1001(19) 0.0449(12) -0.0111(12) 0.0085(10) 0.0064(13)
C14_2 0.0657(16) 0.119(2) 0.0552(14) -0.0317(16) 0.0095(12) 0.0117(16)
F2_2 0.1201(14) 0.1706(19) 0.0648(10) -0.0511(11) 0.0302(9) 0.0042(13)
C13_2 0.0720(17) 0.095(2) 0.0731(17) -0.0414(16) -0.0024(14) 0.0169(15)
C12_2 0.0620(14) 0.0628(15) 0.0748(16) -0.0190(12) -0.0094(12) 0.0125(12)
F1_2 0.1151(13) 0.0538(9) 0.0951(11) -0.0195(8) -0.0097(9) 0.0056(8)
C6_2 0.0428(11) 0.0541(12) 0.0507(11) -0.0078(9) -0.0020(9) 0.0080(9)
C5_2 0.0407(10) 0.0422(10) 0.0499(11) 0.0025(8) -0.0008(8) 0.0023(8)
C4_2 0.0572(13) 0.0360(10) 0.0704(14) 0.0019(9) -0.0001(11) -0.0046(9)
C3_2 0.0592(13) 0.0396(11) 0.0699(15) 0.0190(10) 0.0046(11) -0.0096(9)
C2_2 0.0443(10) 0.0483(11) 0.0446(10) 0.0174(9) 0.0036(8) -0.0049(9)
O2_2 0.0656(10) 0.0600(9) 0.0464(8) 0.0213(7) 0.0129(7) -0.0110(7)
C1_2 0.0548(13) 0.0745(15) 0.0409(11) 0.0185(10) 0.0105(9) -0.0011(11)
O1_2 0.1337(17) 0.1016(15) 0.0422(9) 0.0201(9) 0.0290(10) -0.0100(12)

loop_
_atom_type_symbol
_atom_type_description
_atom_type_scat_dispersion_real
_atom_type_scat_dispersion_imag
_atom_type_scat_source
C C 0.0030 0.0016 'International Tables Vol C Tables 4.2.6.8 and 6.1.1.4'
H H 0.0000 0.0000 'International Tables Vol C Tables 4.2.6.8 and 6.1.1.4'
O O 0.0105 0.0059 'International Tables Vol C Tables 4.2.6.8 and 6.1.1.4'
F F 0.0170 0.0100 'International Tables Vol C Tables 4.2.6.8 and 6.1.1.4'

loop_
_geom_angle_atom_site_label_1
_geom_angle_atom_site_label_2
_geom_angle_atom_site_label_3
_geom_angle
_geom_angle_site_symmetry_3
C2_1 C11_1 C10_1 118.42(16) .
C2_1 C11_1 C9_1 118.54(17) 3_665
C10_1 C11_1 C9_1 123.02(15) 3_665
C5_1 C10_1 C11_1 120.74(16) .
C5_1 C10_1 C9_1 120.78(17) .
C11_1 C10_1 C9_1 118.48(15) .
C8_1 C9_1 C10_1 120.81(16) .
C8_1 C9_1 C11_1 120.69(16) 3_665
C10_1 C9_1 C11_1 118.49(16) 3_665
C9_1 C8_1 C7_1 120.52(18) .
C9_1 C8_1 C1_1 118.67(18) 3_665
C7_1 C8_1 C1_1 120.79(18) 3_665
C15_1 C7_1 C6_1 119.7(2) .
C15_1 C7_1 C8_1 121.4(2) .
C6_1 C7_1 C8_1 118.86(18) .
C14_1 C15_1 C7_1 119.3(3) .
C14_1 C15_1 H15_1 120.3 .
C7_1 C15_1 H15_1 120.3 .
F2_1 C14_1 C15_1 118.4(4) .
F2_1 C14_1 C13_1 117.9(3) .
C15_1 C14_1 C13_1 123.7(3) .
C12_1 C13_1 C14_1 116.6(3) .
C12_1 C13_1 H13_1 121.7 .
C14_1 C13_1 H13_1 121.7 .
F1_1 C12_1 C13_1 115.5(2) .
F1_1 C12_1 C6_1 119.4(2) .
C13_1 C12_1 C6_1 125.1(3) .
C12_1 C6_1 C7_1 115.6(2) .
C12_1 C6_1 C5_1 123.8(2) .
C7_1 C6_1 C5_1 120.54(17) .
C4_1 C5_1 C10_1 117.11(19) .
C4_1 C5_1 C6_1 124.65(18) .
C10_1 C5_1 C6_1 118.22(18) .
C3_1 C4_1 C5_1 122.14(19) .
C3_1 C4_1 H4_1 118.9 .
C5_1 C4_1 H4_1 118.9 .
C4_1 C3_1 C2_1 119.84(19) .
C4_1 C3_1 H3_1 120.1 .
C2_1 C3_1 H3_1 120.1 .
O2_1 C2_1 C11_1 120.81(18) .
O2_1 C2_1 C3_1 117.51(17) .
C11_1 C2_1 C3_1 121.7(2) .
C2_1 O2_1 C1_1 123.04(15) .
O1_1 C1_1 O2_1 115.0(2) .
O1_1 C1_1 C8_1 127.4(2) 3_665
O2_1 C1_1 C8_1 117.53(18) 3_665
C2_2 C11_2 C10_2 117.86(17) .
C2_2 C11_2 C9_2 118.62(16) 3_576
C10_2 C11_2 C9_2 123.52(15) 3_576
C5_2 C10_2 C11_2 120.98(16) .
C5_2 C10_2 C9_2 121.18(16) .
C11_2 C10_2 C9_2 117.84(16) .
C8_2 C9_2 C10_2 120.67(17) .
C8_2 C9_2 C11_2 120.69(16) 3_576
C10_2 C9_2 C11_2 118.64(15) 3_576
C9_2 C8_2 C7_2 120.24(17) .
C9_2 C8_2 C1_2 118.55(19) 3_576
C7_2 C8_2 C1_2 121.21(17) 3_576
C6_2 C7_2 C15_2 119.6(2) .
C6_2 C7_2 C8_2 119.27(17) .
C15_2 C7_2 C8_2 121.1(2) .
C14_2 C15_2 C7_2 119.3(3) .
C14_2 C15_2 H15_2 120.3 .
C7_2 C15_2 H15_2 120.3 .
C15_2 C14_2 F2_2 118.3(3) .
C15_2 C14_2 C13_2 123.8(2) .
F2_2 C14_2 C13_2 117.8(3) .
C12_2 C13_2 C14_2 116.8(3) .
C12_2 C13_2 H13_2 121.6 .
C14_2 C13_2 H13_2 121.6 .
F1_2 C12_2 C13_2 115.8(2) .
F1_2 C12_2 C6_2 119.4(2) .
C13_2 C12_2 C6_2 124.8(3) .
C12_2 C6_2 C7_2 115.6(2) .
C12_2 C6_2 C5_2 124.1(2) .
C7_2 C6_2 C5_2 120.32(18) .
C10_2 C5_2 C4_2 117.00(18) .
C10_2 C5_2 C6_2 118.21(17) .
C4_2 C5_2 C6_2 124.79(19) .
C3_2 C4_2 C5_2 122.00(19) .
C3_2 C4_2 H4_2 119.0 .
C5_2 C4_2 H4_2 119.0 .
C4_2 C3_2 C2_2 120.11(17) .
C4_2 C3_2 H3_2 119.9 .
C2_2 C3_2 H3_2 119.9 .
O2_2 C2_2 C3_2 117.16(16) .
O2_2 C2_2 C11_2 120.85(18) .
C3_2 C2_2 C11_2 121.98(18) .
C2_2 O2_2 C1_2 123.16(15) .
O1_2 C1_2 O2_2 114.7(2) .
O1_2 C1_2 C8_2 127.3(2) 3_576
O2_2 C1_2 C8_2 118.03(17) 3_576

loop_
_geom_bond_atom_site_label_1
_geom_bond_atom_site_label_2
_geom_bond_distance
_geom_bond_site_symmetry_2
C11_1 C2_1 1.380(2) .
C11_1 C10_1 1.417(3) .
C11_1 C9_1 1.441(2) 3_665
C10_1 C5_1 1.415(2) .
C10_1 C9_1 1.431(2) .
C9_1 C8_1 1.376(3) .
C9_1 C11_1 1.441(2) 3_665
C8_1 C7_1 1.449(3) .
C8_1 C1_1 1.468(3) 3_665
C7_1 C15_1 1.418(3) .
C7_1 C6_1 1.422(3) .
C15_1 C14_1 1.352(4) .
C15_1 H15_1 0.9300 .
C14_1 F2_1 1.347(3) .
C14_1 C13_1 1.377(5) .
C13_1 C12_1 1.355(4) .
C13_1 H13_1 0.9300 .
C12_1 F1_1 1.353(3) .
C12_1 C6_1 1.414(3) .
C6_1 C5_1 1.454(3) .
C5_1 C4_1 1.413(3) .
C4_1 C3_1 1.356(3) .
C4_1 H4_1 0.9300 .
C3_1 C2_1 1.384(3) .
C3_1 H3_1 0.9300 .
C2_1 O2_1 1.363(2) .
O2_1 C1_1 1.372(3) .
C1_1 O1_1 1.197(2) .
C1_1 C8_1 1.467(3) 3_665
C11_2 C2_2 1.385(2) .
C11_2 C10_2 1.424(2) .
C11_2 C9_2 1.440(3) 3_576
C10_2 C5_2 1.413(3) .
C10_2 C9_2 1.428(2) .
C9_2 C8_2 1.385(2) .
C9_2 C11_2 1.440(3) 3_576
C8_2 C7_2 1.449(3) .
C8_2 C1_2 1.470(3) 3_576
C7_2 C6_2 1.422(3) .
C7_2 C15_2 1.422(3) .
C15_2 C14_2 1.346(4) .
C15_2 H15_2 0.9300 .
C14_2 F2_2 1.350(3) .
C14_2 C13_2 1.372(4) .
C13_2 C12_2 1.357(3) .
C13_2 H13_2 0.9300 .
C12_2 F1_2 1.351(3) .
C12_2 C6_2 1.415(3) .
C6_2 C5_2 1.457(3) .
C5_2 C4_2 1.418(3) .
C4_2 C3_2 1.357(3) .
C4_2 H4_2 0.9300 .
C3_2 C2_2 1.376(3) .
C3_2 H3_2 0.9300 .
C2_2 O2_2 1.364(2) .
O2_2 C1_2 1.369(3) .
C1_2 O1_2 1.201(2) .
C1_2 C8_2 1.470(3) 3_576

loop_
_geom_torsion_atom_site_label_1
_geom_torsion_atom_site_label_2
_geom_torsion_atom_site_label_3
_geom_torsion_atom_site_label_4
_geom_torsion
_geom_torsion_site_symmetry_1
_geom_torsion_site_symmetry_4
C2_1 C11_1 C10_1 C5_1 0.3(3) . .
C9_1 C11_1 C10_1 C5_1 178.98(16) 3_665 .
C2_1 C11_1 C10_1 C9_1 -179.03(16) . .
C9_1 C11_1 C10_1 C9_1 -0.4(3) 3_665 .
C5_1 C10_1 C9_1 C8_1 0.4(3) . .
C11_1 C10_1 C9_1 C8_1 179.75(16) . .
C5_1 C10_1 C9_1 C11_1 -178.99(16) . 3_665
C11_1 C10_1 C9_1 C11_1 0.4(3) . 3_665
C10_1 C9_1 C8_1 C7_1 4.2(3) . .
C11_1 C9_1 C8_1 C7_1 -176.45(16) 3_665 .
C10_1 C9_1 C8_1 C1_1 -174.31(16) . 3_665
C11_1 C9_1 C8_1 C1_1 5.1(3) 3_665 3_665
C9_1 C8_1 C7_1 C15_1 172.78(18) . .
C1_1 C8_1 C7_1 C15_1 -8.8(3) 3_665 .
C9_1 C8_1 C7_1 C6_1 -4.8(3) . .
C1_1 C8_1 C7_1 C6_1 173.65(17) 3_665 .
C6_1 C7_1 C15_1 C14_1 -0.8(3) . .
C8_1 C7_1 C15_1 C14_1 -178.3(2) . .
C7_1 C15_1 C14_1 F2_1 177.9(2) . .
C7_1 C15_1 C14_1 C13_1 -0.9(4) . .
F2_1 C14_1 C13_1 C12_1 -177.3(2) . .
C15_1 C14_1 C13_1 C12_1 1.5(4) . .
C14_1 C13_1 C12_1 F1_1 177.2(2) . .
C14_1 C13_1 C12_1 C6_1 -0.5(4) . .
F1_1 C12_1 C6_1 C7_1 -178.67(19) . .
C13_1 C12_1 C6_1 C7_1 -1.0(3) . .
F1_1 C12_1 C6_1 C5_1 -0.4(3) . .
C13_1 C12_1 C6_1 C5_1 177.2(2) . .
C15_1 C7_1 C6_1 C12_1 1.7(3) . .
C8_1 C7_1 C6_1 C12_1 179.28(19) . .
C15_1 C7_1 C6_1 C5_1 -176.67(19) . .
C8_1 C7_1 C6_1 C5_1 0.9(3) . .
C11_1 C10_1 C5_1 C4_1 -2.4(3) . .
C9_1 C10_1 C5_1 C4_1 176.94(17) . .
C11_1 C10_1 C5_1 C6_1 176.51(16) . .
C9_1 C10_1 C5_1 C6_1 -4.2(3) . .
C12_1 C6_1 C5_1 C4_1 4.1(3) . .
C7_1 C6_1 C5_1 C4_1 -177.76(19) . .
C12_1 C6_1 C5_1 C10_1 -174.76(19) . .
C7_1 C6_1 C5_1 C10_1 3.4(3) . .
C10_1 C5_1 C4_1 C3_1 2.2(3) . .
C6_1 C5_1 C4_1 C3_1 -176.6(2) . .
C5_1 C4_1 C3_1 C2_1 0.0(4) . .
C10_1 C11_1 C2_1 O2_1 -177.58(17) . .
C9_1 C11_1 C2_1 O2_1 3.7(3) 3_665 .
C10_1 C11_1 C2_1 C3_1 2.1(3) . .
C9_1 C11_1 C2_1 C3_1 -176.63(19) 3_665 .
C4_1 C3_1 C2_1 O2_1 177.4(2) . .
C4_1 C3_1 C2_1 C11_1 -2.3(4) . .
C11_1 C2_1 O2_1 C1_1 1.3(3) . .
C3_1 C2_1 O2_1 C1_1 -178.4(2) . .
C2_1 O2_1 C1_1 O1_1 171.21(19) . .
C2_1 O2_1 C1_1 C8_1 -7.9(3) . 3_665
C2_2 C11_2 C10_2 C5_2 0.0(3) . .
C9_2 C11_2 C10_2 C5_2 -179.48(16) 3_576 .
C2_2 C11_2 C10_2 C9_2 179.27(16) . .
C9_2 C11_2 C10_2 C9_2 -0.2(3) 3_576 .
C5_2 C10_2 C9_2 C8_2 -0.5(3) . .
C11_2 C10_2 C9_2 C8_2 -179.74(16) . .
C5_2 C10_2 C9_2 C11_2 179.47(16) . 3_576
C11_2 C10_2 C9_2 C11_2 0.2(3) . 3_576
C10_2 C9_2 C8_2 C7_2 -2.1(3) . .
C11_2 C9_2 C8_2 C7_2 177.99(16) 3_576 .
C10_2 C9_2 C8_2 C1_2 178.09(16) . 3_576
C11_2 C9_2 C8_2 C1_2 -1.8(3) 3_576 3_576
C9_2 C8_2 C7_2 C6_2 1.8(3) . .
C1_2 C8_2 C7_2 C6_2 -178.40(18) 3_576 .
C9_2 C8_2 C7_2 C15_2 -176.40(18) . .
C1_2 C8_2 C7_2 C15_2 3.4(3) 3_576 .
C6_2 C7_2 C15_2 C14_2 -0.2(3) . .
C8_2 C7_2 C15_2 C14_2 178.0(2) . .
C7_2 C15_2 C14_2 F2_2 -179.2(2) . .
C7_2 C15_2 C14_2 C13_2 0.4(4) . .
C15_2 C14_2 C13_2 C12_2 -0.2(4) . .
F2_2 C14_2 C13_2 C12_2 179.4(2) . .
C14_2 C13_2 C12_2 F1_2 179.6(2) . .
C14_2 C13_2 C12_2 C6_2 -0.4(4) . .
F1_2 C12_2 C6_2 C7_2 -179.42(19) . .
C13_2 C12_2 C6_2 C7_2 0.6(3) . .
F1_2 C12_2 C6_2 C5_2 1.1(3) . .
C13_2 C12_2 C6_2 C5_2 -178.9(2) . .
C15_2 C7_2 C6_2 C12_2 -0.3(3) . .
C8_2 C7_2 C6_2 C12_2 -178.52(18) . .
C15_2 C7_2 C6_2 C5_2 179.22(19) . .
C8_2 C7_2 C6_2 C5_2 1.0(3) . .
C11_2 C10_2 C5_2 C4_2 2.0(3) . .
C9_2 C10_2 C5_2 C4_2 -177.22(16) . .
C11_2 C10_2 C5_2 C6_2 -177.56(16) . .
C9_2 C10_2 C5_2 C6_2 3.2(3) . .
C12_2 C6_2 C5_2 C10_2 176.05(18) . .
C7_2 C6_2 C5_2 C10_2 -3.4(3) . .
C12_2 C6_2 C5_2 C4_2 -3.5(3) . .
C7_2 C6_2 C5_2 C4_2 177.00(18) . .
C10_2 C5_2 C4_2 C3_2 -2.2(3) . .
C6_2 C5_2 C4_2 C3_2 177.4(2) . .
C5_2 C4_2 C3_2 C2_2 0.2(3) . .
C4_2 C3_2 C2_2 O2_2 -178.73(19) . .
C4_2 C3_2 C2_2 C11_2 2.0(3) . .
C10_2 C11_2 C2_2 O2_2 178.68(17) . .
C9_2 C11_2 C2_2 O2_2 -1.8(3) 3_576 .
C10_2 C11_2 C2_2 C3_2 -2.1(3) . .
C9_2 C11_2 C2_2 C3_2 177.43(18) 3_576 .
C3_2 C2_2 O2_2 C1_2 -179.27(18) . .
C11_2 C2_2 O2_2 C1_2 0.0(3) . .
C2_2 O2_2 C1_2 O1_2 -177.54(19) . .
C2_2 O2_2 C1_2 C8_2 2.7(3) . 3_576
